data_7212320
loop_
_publ_author_name
'Das, Madhab C.'
'Ghosh, Sujit K.'
'Sen, Susan'
'Bharadwaj, Parimal K.'

_publ_section_title
;
 Binding of various anions in laterally non-symmetric aza-oxa cryptands
 through H-bonds: characterization of water clusters of different
 nuclearity
;
_journal_issue 10
_journal_name_full CrystEngComm
_journal_page_first 2967
_journal_paper_doi 10.1039/b924869m
_journal_volume 12
_journal_year 2010
_chemical_formula_moiety 'C33 H57 Cl4 N5 O23'
_chemical_formula_sum 'C33 H57 Cl4 N5 O23 S0'
_chemical_formula_weight 1033.64
_chemical_name_systematic
;
?
;
_space_group_IT_number 4
_symmetry_cell_setting monoclinic
_symmetry_space_group_name_Hall 'P 2yb'
_symmetry_space_group_name_H-M 'P 1 21 1'
_atom_sites_solution_hydrogens geom
_atom_sites_solution_primary direct
_atom_sites_solution_secondary difmap
_audit_creation_method SHELXL-97
_cell_angle_alpha 90.00
_cell_angle_beta 95.480(5)
_cell_angle_gamma 90.00
_cell_formula_units_Z 4
_cell_length_a 15.007(5)
_cell_length_b 14.443(3)
_cell_length_c 21.342(6)
_cell_measurement_temperature 100(1)
_cell_measurement_theta_max 28.5
_cell_measurement_theta_min 2.0
_cell_volume 4605(2)
_computing_cell_refinement 'SAINT 6.45 ( Bruker, 2003)'
_computing_data_collection 'SMART 5.628 (Bruker, 2003)'
_computing_data_reduction 'SAINT 6.45 (Bruker, 2003)'
_computing_molecular_graphics 'Diamond 2.1e'
_computing_structure_refinement 'SHELXL-97 (Sheldrick, 1997)'
_computing_structure_solution SIR-97
_diffrn_ambient_temperature 100(1)
_diffrn_measured_fraction_theta_full 0.989
_diffrn_measured_fraction_theta_max 0.989
_diffrn_measurement_device_type 'Bruker SMART APEX'
_diffrn_measurement_method /w-scans
_diffrn_radiation_monochromator graphite
_diffrn_radiation_source 'fine-focus sealed tube'
_diffrn_radiation_type MoK\a
_diffrn_radiation_wavelength 0.71069
_diffrn_reflns_av_R_equivalents 0.0648
_diffrn_reflns_av_sigmaI/netI 0.0754
_diffrn_reflns_limit_h_max 19
_diffrn_reflns_limit_h_min -20
_diffrn_reflns_limit_k_max 19
_diffrn_reflns_limit_k_min -19
_diffrn_reflns_limit_l_max 15
_diffrn_reflns_limit_l_min -28
_diffrn_reflns_number 30683
_diffrn_reflns_theta_full 28.45
_diffrn_reflns_theta_max 28.45
_diffrn_reflns_theta_min 1.96
_exptl_absorpt_coefficient_mu 0.345
_exptl_absorpt_correction_T_max 0.9469
_exptl_absorpt_correction_T_min 0.9342
_exptl_absorpt_correction_type empirical
_exptl_absorpt_process_details 'SADABAS 2.10 (Bruker 2003)'
_exptl_crystal_colour colorless
_exptl_crystal_density_diffrn 1.491
_exptl_crystal_density_method 'not measured'
_exptl_crystal_description block
_exptl_crystal_F_000 2168
_exptl_crystal_size_max 0.20
_exptl_crystal_size_mid 0.18
_exptl_crystal_size_min 0.16
_refine_diff_density_max 0.757
_refine_diff_density_min -0.489
_refine_diff_density_rms 0.174
_refine_ls_abs_structure_details 'Flack H D (1983), Acta Cryst. A39, 876-881'
_refine_ls_abs_structure_Flack 0.08(8)
_refine_ls_extinction_method none
_refine_ls_goodness_of_fit_ref 1.088
_refine_ls_hydrogen_treatment constr
_refine_ls_matrix_type full
_refine_ls_number_parameters 1181
_refine_ls_number_reflns 21797
_refine_ls_number_restraints 0
_refine_ls_restrained_S_all 1.088
_refine_ls_R_factor_all 0.1006
_refine_ls_R_factor_gt 0.0711
_refine_ls_shift/su_max 0.001
_refine_ls_shift/su_mean 0.000
_refine_ls_structure_factor_coef Fsqd
_refine_ls_weighting_details 'calc w=1/[\s^2^(Fo^2^)+(0.0400P)^2^+0.0000P] where P=(Fo^2^+2Fc^2^)/3'
_refine_ls_weighting_scheme calc
_refine_ls_wR_factor_gt 0.1806
_refine_ls_wR_factor_ref 0.2326
_reflns_number_gt 13807
_reflns_number_total 21797
_reflns_threshold_expression >2sigma(I)
_cod_data_source_file b924869m.txt
_cod_data_source_block Complex2
_cod_depositor_comments
;
The following automatic conversions were performed:

'_symmetry_cell_setting' value 'Monoclinic' changed to 'monoclinic'
according to /home/saulius/struct/CIF-dictionaries/cif_core.dic
dictionary named 'cif_core.dic' version 2.4.2 from 2011-04-26.

Automatic conversion script
Id: cif_fix_values 1891 2012-01-12 08:04:46Z andrius 
;
_cod_original_sg_symbol_H-M P21
_cod_database_code 7212320

loop_
_symmetry_equiv_pos_as_xyz
'x, y, z'
'-x, y+1/2, -z'

loop_
_atom_site_label
_atom_site_type_symbol
_atom_site_fract_x
_atom_site_fract_y
_atom_site_fract_z
_atom_site_U_iso_or_equiv
_atom_site_adp_type
_atom_site_occupancy
_atom_site_symmetry_multiplicity
_atom_site_calc_flag
_atom_site_refinement_flags
Cl6 Cl 1.35138(5) 0.73070(5) 0.61853(5) 0.0296(4) Uani 1 1 d .
Cl5 Cl 1.44502(3) 0.57209(4) 0.81927(3) 0.0297(4) Uani 1 1 d .
Cl1 Cl 1.61037(4) 0.19237(5) 0.69351(5) 0.0345(4) Uani 1 1 d .
Cl3 Cl 1.15776(5) 0.14212(5) 0.50603(5) 0.0389(5) Uani 1 1 d .
Cl2 Cl 1.58688(4) -0.10437(5) 0.94442(5) 0.0364(5) Uani 1 1 d .
Cl4 Cl 1.89803(5) 0.38841(5) 0.80637(4) 0.0463(5) Uani 1 1 d .
Cl7 Cl 1.1363(3) 0.7508(3) 0.8976(2) 0.0469(6) Uani 1 1 d .
Cl8 Cl 1.0948(3) 0.8952(4) 0.7187(2) 0.0390(6) Uani 1 1 d .
O5 O 1.3955(4) 0.0511(4) 0.9058(2) 0.0285(5) Uani 1 1 d .
O4 O 1.3593(4) 0.1615(4) 0.7024(3) 0.0352(5) Uani 1 1 d .
O10 O 1.6032(5) -0.0123(4) 0.9183(3) 0.0393(6) Uani 1 1 d .
O20 O 1.9391(4) 0.4070(5) 0.7481(3) 0.0399(6) Uani 1 1 d .
O30 O 1.4121(4) 0.7291(5) 0.6740(3) 0.0381(5) Uani 1 1 d .
O25 O 1.4330(5) 0.5135(4) 0.8727(3) 0.0341(5) Uani 1 1 d .
O2 O 2.1518(4) 0.4341(5) 0.7650(3) 0.0419(6) Uani 1 1 d .
O12 O 1.5820(5) 0.1531(5) 0.7505(3) 0.0431(6) Uani 1 1 d .
O1 O 2.0893(4) 0.4901(4) 0.5551(3) 0.0331(13) Uani 1 1 d .
O13 O 1.5677(5) 0.1440(4) 0.6398(3) 0.040(6) Uani 1 1 d .
O28 O 1.3451(4) 0.8249(4) 0.5948(3) 0.0401(14) Uani 1 1 d .
O27 O 1.3829(4) 0.6708(4) 0.5714(3) 0.0374(14) Uani 1 1 d .
O24 O 1.5006(4) 0.5215(4) 0.7786(3) 0.0337(13) Uani 1 1 d .
O7 O 1.5520(5) -0.0930(4) 1.0030(3) 0.0406(15) Uani 1 1 d .
O16 O 1.1377(5) 0.1158(5) 0.5681(3) 0.0515(12) Uani 1 1 d .
O14 O 1.5836(4) 0.2884(4) 0.6898(3) 0.0405(14) Uani 1 1 d .
O26 O 1.4862(4) 0.6566(4) 0.8389(3) 0.0379(14) Uani 1 1 d .
O9 O 1.6685(5) -0.1536(5) 0.9533(3) 0.0484(12) Uani 1 1 d .
N8 N 1.4812(5) 0.3259(5) 0.7967(3) 0.0302(14) Uani 1 1 d .
H8A H 1.5104 0.2965 0.7676 0.036 Uiso 1 1 calc R
H8B H 1.4959 0.3863 0.7958 0.036 Uiso 1 1 calc R
O6 O 1.6240(4) -0.0833(4) 0.7726(3) 0.0381(14) Uani 1 1 d .
N7 N 1.6481(4) 0.2277(5) 0.9188(3) 0.0328(15) Uani 1 1 d .
H7 H 1.6207 0.1728 0.9087 0.039 Uiso 1 1 calc R
O11 O 1.7066(4) 0.1880(5) 0.6936(3) 0.0460(13) Uani 1 1 d .
O18 O 1.1580(5) 0.2383(5) 0.5006(4) 0.0361(12) Uani 1 1 d .
O8 O 1.5242(5) -0.1526(4) 0.9007(3) 0.0464(11) Uani 1 1 d .
O29 O 1.2643(4) 0.7002(5) 0.6326(3) 0.0436(15) Uani 1 1 d .
O3 O 1.8361(4) 0.6326(4) 0.6946(3) 0.0373(14) Uani 1 1 d .
O23 O 1.3597(4) 0.5894(5) 0.7857(3) 0.0381(14) Uani 1 1 d .
N6 N 1.4049(3) -0.0429(3) 0.7457(3) 0.0315(15) Uani 1 1 d .
O17 O 1.2435(3) 0.1065(5) 0.4950(4) 0.0368(12) Uani 1 1 d .
N1 N 1.8592(5) 0.3388(5) 0.5675(5) 0.0317(15) Uani 1 1 d .
H1 H 1.8927 0.3914 0.5695 0.038 Uiso 1 1 calc R
N2 N 2.0662(4) 0.6162(4) 0.7062(3) 0.0389(13) Uani 1 1 d .
C48 C 1.3768(5) 0.0933(5) 1.0101(4) 0.0269(13) Uani 1 1 d .
OW2 O 1.4521(5) 0.7690(5) 0.4688(3) 0.0497(12) Uani 1 1 d .
N5 N 1.6837(4) 0.4531(5) 0.6520(4) 0.0338(15) Uani 1 1 d .
H5A H 1.6723 0.4003 0.6723 0.041 Uiso 1 1 calc R
H5B H 1.6406 0.4598 0.6200 0.041 Uiso 1 1 calc R
N3 N 1.9354(5) 0.4340(5) 0.4603(3) 0.0352(12) Uani 1 1 d .
H3A H 1.9400 0.4601 0.4988 0.042 Uiso 1 1 calc R
H3B H 1.9258 0.4799 0.4320 0.042 Uiso 1 1 calc R
C9 C 2.1334(5) 0.5024(5) 0.5044(4) 0.0287(12) Uani 1 1 d .
C59 C 1.3604(4) 0.3250(5) 0.7087(4) 0.0313(12) Uani 1 1 d .
C32 C 1.9997(5) 0.2782(5) 0.6245(4) 0.0370(13) Uani 1 1 d .
H32A H 2.0236 0.2310 0.5985 0.044 Uiso 1 1 calc R
H32B H 2.0187 0.3382 0.6102 0.044 Uiso 1 1 calc R
N10 N 1.7538(5) 0.0671(5) 0.8609(4) 0.0389(15) Uani 1 1 d .
H10A H 1.6951 0.0576 0.8638 0.047 Uiso 1 1 calc R
H10B H 1.7838 0.0439 0.8960 0.047 Uiso 1 1 calc R
C37 C 1.7750(3) -0.0868(3) 0.8117(4) 0.042(2) Uani 1 1 d .
O15 O 1.0901(4) 0.1033(5) 0.4611(4) 0.056(2) Uani 1 1 d .
C63 C 1.3433(5) 0.2523(5) 0.6054(4) 0.0338(13) Uani 1 1 d .
H63 H 1.3389 0.1997 0.5801 0.041 Uiso 1 1 calc R
N9 N 1.5421(4) 0.1121(5) 1.0077(3) 0.0284(14) Uani 1 1 d .
H9A H 1.5437 0.0625 1.0333 0.034 Uiso 1 1 calc R
H9B H 1.5465 0.0913 0.9683 0.034 Uiso 1 1 calc R
C19 C 1.6828(5) 0.6250(5) 0.6637(4) 0.0305(12) Uani 1 1 d .
C58 C 1.3799(5) 0.3160(4) 0.7792(4) 0.0315(13) Uani 1 1 d .
H58A H 1.3597 0.2561 0.7928 0.038 Uiso 1 1 calc R
H58B H 1.3481 0.3637 0.8001 0.038 Uiso 1 1 calc R
C66 C 1.3286(5) -0.0029(4) 0.7040(4) 0.0357(13) Uani 1 1 d .
H66A H 1.3047 -0.0518 0.6761 0.043 Uiso 1 1 calc R
H66B H 1.2820 0.0136 0.7305 0.043 Uiso 1 1 calc R
O22 O 1.8050(5) 0.3766(5) 0.7911(5) 0.033(3) Uani 1 1 d .
C52 C 1.2769(3) -0.0197(3) 0.9604(4) 0.0337(15) Uani 1 1 d .
H52 H 1.2588 -0.0565 0.9258 0.040 Uiso 1 1 calc R
C53 C 1.3481(5) 0.0395(5) 0.9576(4) 0.0293(16) Uani 1 1 d .
C57 C 1.5112(5) 0.2877(5) 0.8600(4) 0.0307(14) Uani 1 1 d .
H57A H 1.4951 0.2227 0.8616 0.037 Uiso 1 1 calc R
H57B H 1.4814 0.3202 0.8918 0.037 Uiso 1 1 calc R
C11 C 2.0488(5) 0.5421(5) 0.6555(4) 0.039(2) Uani 1 1 d .
H11A H 2.0538 0.4811 0.6745 0.047 Uiso 1 1 calc R
H11B H 1.9886 0.5489 0.6350 0.047 Uiso 1 1 calc R
C13 C 1.9150(5) 0.6887(5) 0.7002(5) 0.041(2) Uani 1 1 d .
H13A H 1.9035 0.7471 0.7203 0.050 Uiso 1 1 calc R
H13B H 1.9342 0.7015 0.6589 0.050 Uiso 1 1 calc R
O19 O 1.9365(4) 0.3042(5) 0.8333(5) 0.045(3) Uani 1 1 d .
C62 C 1.3387(4) 0.3392(5) 0.5785(4) 0.038(2) Uani 1 1 d .
H62 H 1.3306 0.3446 0.5349 0.045 Uiso 1 1 calc R
C60 C 1.3563(3) 0.4099(3) 0.6805(4) 0.0358(14) Uani 1 1 d .
H60 H 1.3607 0.4627 0.7056 0.043 Uiso 1 1 calc R
N4 N 2.0350(5) 0.2643(5) 0.6910(4) 0.0383(15) Uani 1 1 d .
H4A H 2.0146 0.2100 0.7046 0.046 Uiso 1 1 calc R
H4B H 2.0140 0.3096 0.7146 0.046 Uiso 1 1 calc R
C56 C 1.6124(5) 0.2979(4) 0.8740(4) 0.0332(15) Uani 1 1 d .
H56A H 1.6407 0.2918 0.8352 0.040 Uiso 1 1 calc R
H56B H 1.6262 0.3590 0.8911 0.040 Uiso 1 1 calc R
C4 C 2.0973(5) 0.4558(4) 0.4497(4) 0.0366(14) Uani 1 1 d .
C64 C 1.3548(5) 0.2438(5) 0.6708(4) 0.0309(13) Uani 1 1 d .
C8 C 2.2096(4) 0.5562(5) 0.5019(5) 0.040(2) Uani 1 1 d .
H8 H 2.2350 0.5854 0.5382 0.048 Uiso 1 1 calc R
C55 C 1.4317(4) 0.0136(5) 0.8034(4) 0.0319(11) Uani 1 1 d .
H55A H 1.4298 0.0790 0.7929 0.038 Uiso 1 1 calc R
H55B H 1.4924 -0.0018 0.8198 0.038 Uiso 1 1 calc R
C23 C 2.1504(5) 0.5986(4) 0.7491(4) 0.032(2) Uani 1 1 d .
H23A H 2.1986 0.5875 0.7228 0.051 Uiso 1 1 calc R
H23B H 2.1649 0.6550 0.7725 0.051 Uiso 1 1 calc R
C49 C 1.3324(4) 0.0866(5) 1.0641(4) 0.0342(12) Uani 1 1 d .
H49 H 1.3518 0.1218 1.0992 0.041 Uiso 1 1 calc R
C21 C 1.7705(5) 0.4428(4) 0.6254(4) 0.0310(13) Uani 1 1 d .
H21A H 1.8176 0.4339 0.6593 0.037 Uiso 1 1 calc R
H21B H 1.7837 0.4990 0.6031 0.037 Uiso 1 1 calc R
C22 C 1.7690(5) 0.3618(5) 0.5809(5) 0.0363(13) Uani 1 1 d .
H22A H 1.7419 0.3088 0.5996 0.044 Uiso 1 1 calc R
H22B H 1.7331 0.3771 0.5420 0.044 Uiso 1 1 calc R
C51 C 1.2309(4) -0.0258(4) 1.0147(5) 0.0314(13) Uani 1 1 d .
H51 H 1.1822 -0.0654 1.0154 0.045 Uiso 1 1 calc R
C20 C 1.6772(5) 0.5327(4) 0.6969(4) 0.0345(13) Uani 1 1 d .
H20A H 1.7254 0.5284 0.7305 0.041 Uiso 1 1 calc R
H20B H 1.6210 0.5290 0.7157 0.041 Uiso 1 1 calc R
C46 C 1.6212(5) 0.1721(4) 1.0268(4) 0.0361(15) Uani 1 1 d .
H46A H 1.6753 0.1353 1.0269 0.043 Uiso 1 1 calc R
H46B H 1.6171 0.1941 1.0694 0.043 Uiso 1 1 calc R
C42 C 1.6951(4) -0.1376(4) 0.7962(4) 0.0357(12) Uani 1 1 d .
C47 C 1.4534(5) 0.1594(5) 1.0094(4) 0.0267(15) Uani 1 1 d .
H47A H 1.4555 0.1981 1.0467 0.032 Uiso 1 1 calc R
H47B H 1.4432 0.1994 0.9729 0.032 Uiso 1 1 calc R
C35 C 1.7700(4) 0.1669(5) 0.8589(4) 0.0370(13) Uani 1 1 d .
H35A H 1.7360 0.1928 0.8221 0.044 Uiso 1 1 calc R
H35B H 1.8330 0.1777 0.8548 0.044 Uiso 1 1 calc R
C50 C 1.2579(4) 0.0266(3) 1.0663(3) 0.044(2) Uani 1 1 d .
H50 H 1.2279 0.0231 1.1024 0.053 Uiso 1 1 calc R
C3 C 2.0228(4) 0.3903(4) 0.4509(5) 0.034(2) Uani 1 1 d .
H3C H 2.0373 0.3460 0.4845 0.049 Uiso 1 1 calc R
H3D H 2.0166 0.3563 0.4115 0.049 Uiso 1 1 calc R
C7 C 2.2487(5) 0.5668(5) 0.4454(5) 0.034(2) Uani 1 1 d .
H7A H 2.2998 0.6029 0.4445 0.047 Uiso 1 1 calc R
C36 C 1.7814(4) 0.0136(5) 0.8043(5) 0.039(2) Uani 1 1 d .
H36A H 1.7435 0.0323 0.7671 0.055 Uiso 1 1 calc R
H36B H 1.8426 0.0297 0.7977 0.055 Uiso 1 1 calc R
O37 O 1.0038(5) 0.9144(4) 0.7331(4) 0.037(3) Uani 1 1 d .
C15 C 1.7620(3) 0.7588(4) 0.6349(4) 0.038(2) Uani 1 1 d .
H15 H 1.8151 0.7920 0.6355 0.045 Uiso 1 1 calc R
O36 O 1.1044(5) 0.7971(5) 0.6874(4) 0.048(3) Uani 1 1 d .
C10 C 2.1157(3) 0.5514(4) 0.6075(4) 0.0362(12) Uani 1 1 d .
H10C H 2.1173 0.6149 0.5928 0.043 Uiso 1 1 calc R
H10D H 2.1750 0.5350 0.6263 0.043 Uiso 1 1 calc R
C24 C 2.1502(5) 0.5211(5) 0.7951(4) 0.034(2) Uani 1 1 d .
H24A H 2.2022 0.5266 0.8256 0.049 Uiso 1 1 calc R
H24B H 2.0971 0.5254 0.8175 0.049 Uiso 1 1 calc R
C45 C 1.6281(3) 0.2551(4) 0.9833(3) 0.0357(13) Uani 1 1 d .
H45A H 1.5722 0.2891 0.9805 0.043 Uiso 1 1 calc R
H45B H 1.6750 0.2960 1.0014 0.043 Uiso 1 1 calc R
C31 C 2.1366(3) 0.2644(5) 0.7005(5) 0.035(2) Uani 1 1 d .
H31A H 2.1600 0.2080 0.6836 0.054 Uiso 1 1 calc R
H31B H 2.1603 0.3167 0.6789 0.054 Uiso 1 1 calc R
O38 O 1.1030(3) 0.9865(3) 0.6734(3) 0.047(5) Uani 1 1 d .
C5 C 2.1366(3) 0.4693(4) 0.3944(4) 0.038(2) Uani 1 1 d .
H5 H 2.1113 0.4404 0.3580 0.046 Uiso 1 1 calc R
C41 C 1.6906(4) -0.2305(5) 0.8010(4) 0.038(2) Uani 1 1 d .
H41 H 1.6371 -0.2613 0.7892 0.046 Uiso 1 1 calc R
C25 C 2.1668(4) 0.3567(5) 0.8018(5) 0.035(2) Uani 1 1 d .
C54 C 1.3678(5) -0.0066(5) 0.8524(4) 0.0345(13) Uani 1 1 d .
H54A H 1.3069 0.0078 0.8361 0.041 Uiso 1 1 calc R
H54B H 1.3709 -0.0714 0.8642 0.041 Uiso 1 1 calc R
C65 C 1.3448(5) 0.0793(4) 0.6642(4) 0.0357(12) Uani 1 1 d .
H65A H 1.3968 0.0681 0.6416 0.043 Uiso 1 1 calc R
H65B H 1.2936 0.0887 0.6336 0.043 Uiso 1 1 calc R
C16 C 1.6848(5) 0.7939(4) 0.6046(4) 0.042(2) Uani 1 1 d .
H16 H 1.6858 0.8518 0.5855 0.051 Uiso 1 1 calc R
C17 C 1.6073(3) 0.7459(3) 0.6019(4) 0.0369(12) Uani 1 1 d .
H17 H 1.5558 0.7692 0.5798 0.044 Uiso 1 1 calc R
C61 C 1.3459(5) 0.4195(5) 0.6157(4) 0.0359(15) Uani 1 1 d .
H61 H 1.3437 0.4779 0.5972 0.043 Uiso 1 1 calc R
O21 O 1.9207(5) 0.4632(5) 0.8485(4) 0.045(3) Uani 1 1 d .
C18 C 1.6057(4) 0.6614(5) 0.6326(4) 0.0376(15) Uani 1 1 d .
H18 H 1.5522 0.6289 0.6323 0.045 Uiso 1 1 calc R
C1 C 1.8625(3) 0.2968(3) 0.5053(4) 0.0370(13) Uani 1 1 d .
H1A H 1.8135 0.2534 0.4973 0.044 Uiso 1 1 calc R
H1B H 1.9182 0.2633 0.5040 0.044 Uiso 1 1 calc R
C2 C 1.8554(4) 0.3728(5) 0.4550(4) 0.039(2) Uani 1 1 d .
H2A H 1.8491 0.3444 0.4136 0.047 Uiso 1 1 calc R
H2B H 1.8024 0.4097 0.4593 0.047 Uiso 1 1 calc R
C14 C 1.7607(4) 0.6746(3) 0.6643(4) 0.0373(14) Uani 1 1 d .
C44 C 1.4837(3) -0.0640(3) 0.7090(4) 0.0328(14) Uani 1 1 d .
H44A H 1.4620 -0.0886 0.6681 0.039 Uiso 1 1 calc R
H44B H 1.5159 -0.0072 0.7024 0.039 Uiso 1 1 calc R
C6 C 2.2120(4) 0.5240(3) 0.3906(3) 0.037(2) Uani 1 1 d .
H6 H 2.2371 0.5317 0.3527 0.056 Uiso 1 1 calc R
C43 C 1.5463(5) -0.1324(5) 0.7425(4) 0.0317(15) Uani 1 1 d .
H43A H 1.5161 -0.1654 0.7739 0.038 Uiso 1 1 calc R
H43B H 1.5655 -0.1772 0.7127 0.038 Uiso 1 1 calc R
OW6 O 1.3185(5) 0.7973(4) 0.7769(4) 0.045(4) Uani 1 1 d .
C38 C 1.8491(4) -0.1357(4) 0.8347(5) 0.043(2) Uani 1 1 d .
H38 H 1.9025 -0.1044 0.8459 0.058 Uiso 1 1 calc R
C12 C 1.9872(3) 0.6341(3) 0.7402(4) 0.034(2) Uani 1 1 d .
H12A H 2.0054 0.6687 0.7782 0.053 Uiso 1 1 calc R
H12B H 1.9624 0.5756 0.7524 0.053 Uiso 1 1 calc R
C27 C 2.2090(5) 0.2742(5) 0.8986(4) 0.033(4) Uani 1 1 d .
H27 H 2.2223 0.2749 0.9421 0.079 Uiso 1 1 calc R
C39 C 1.8461(3) -0.2331(3) 0.8419(3) 0.037(3) Uani 1 1 d .
H39 H 1.8967 -0.2651 0.8586 0.064 Uiso 1 1 calc R
C33 C 1.8975(5) 0.2732(5) 0.6177(5) 0.0350(12) Uani 1 1 d .
H33A H 1.8787 0.2105 0.6068 0.042 Uiso 1 1 calc R
H33B H 1.8751 0.2889 0.6575 0.042 Uiso 1 1 calc R
C30 C 2.1638(5) 0.2709(5) 0.7707(5) 0.035(2) Uani 1 1 d .
C34 C 1.7440(4) 0.2162(5) 0.9174(4) 0.0367(13) Uani 1 1 d .
H34A H 1.7672 0.1813 0.9543 0.044 Uiso 1 1 calc R
H34B H 1.7721 0.2767 0.9199 0.044 Uiso 1 1 calc R
OW3 O 1.8069(4) -0.0160(5) 0.9752(5) 0.047(4) Uani 1 1 d .
C28 C 2.2068(5) 0.1957(4) 0.8694(4) 0.038(4) Uani 1 1 d .
H28 H 2.2208 0.1418 0.8921 0.082 Uiso 1 1 calc R
C29 C 2.1841(5) 0.1900(4) 0.8051(5) 0.036(3) Uani 1 1 d .
H29 H 2.1824 0.1328 0.7850 0.063 Uiso 1 1 calc R
C40 C 1.7676(4) -0.2807(5) 0.8240(4) 0.045(3) Uani 1 1 d .
H40 H 1.7657 -0.3449 0.8271 0.073 Uiso 1 1 calc R
O31 O 1.0786(5) 0.7712(5) 0.8471(4) 0.045(4) Uani 1 1 d .
O32 O 1.1186(4) 0.7991(3) 0.9524(3) 0.052(5) Uani 1 1 d .
C26 C 2.1915(5) 0.3614(5) 0.8658(5) 0.033(3) Uani 1 1 d .
H26 H 2.1966 0.4178 0.8869 0.071 Uiso 1 1 calc R
O34 O 1.2279(4) 0.7702(4) 0.8849(4) 0.045(4) Uani 1 1 d .
O35 O 1.1478(3) 0.937(3) 0.7729(3) 0.05(3) Uani 1 1 d .
OW4 O 1.9749(5) -0.074(4) 1.0277(5) 0.050(5) Uani 1 1 d .
OW5 O 1.9979(4) 0.141(3) 0.926(3) 0.045(4) Uani 1 1 d .
O33 O 1.1311(5) 0.6581(5) 0.9110(4) 0.045(6) Uani 1 1 d .
OW1 O 1.4413(5) 0.9538(5) 0.4498(4) 0.059(2) Uani 1 1 d .
OW7 O 0.9774(4) 1.0959(5) 0.7410(5) 0.044(4) Uani 1 1 d .
OW8 O 2.0535(3) -0.035(4) 0.8899(3) 0.049(5) Uani 1 1 d .

loop_
_atom_site_aniso_label
_atom_site_aniso_U_11
_atom_site_aniso_U_22
_atom_site_aniso_U_33
_atom_site_aniso_U_23
_atom_site_aniso_U_13
_atom_site_aniso_U_12
Cl6 0.0285(9) 0.0305(9) 0.0298(10) -0.0031(8) 0.0030(7) -0.0019(7)
Cl5 0.0352(10) 0.0269(8) 0.0271(9) -0.0021(7) 0.0039(7) -0.0036(7)
Cl1 0.0425(11) 0.0328(9) 0.0298(10) -0.0030(8) 0.0117(8) -0.0061(8)
Cl3 0.0445(12) 0.0362(11) 0.0356(11) -0.0031(9) 0.0008(9) -0.0016(9)
Cl2 0.0537(13) 0.0258(9) 0.0299(10) 0.0002(8) 0.0053(9) 0.0008(8)
Cl4 0.0457(13) 0.0508(13) 0.0449(13) 0.0006(11) 0.0167(10) -0.0055(10)
Cl7 0.067(3) 0.041(3) 0.030(3) -0.006(2) -0.010(2) 0.002(2)
Cl8 0.054(3) 0.033(3) 0.032(2) 0.005(2) 0.009(2) -0.003(2)
O5 0.037(3) 0.027(3) 0.021(3) 0.000(2) 0.000(2) -0.001(2)
O4 0.049(4) 0.029(3) 0.027(3) -0.002(2) 0.000(3) -0.003(2)
O10 0.057(4) 0.029(3) 0.034(3) -0.003(2) 0.016(3) -0.006(3)
O20 0.045(4) 0.043(4) 0.032(3) 0.000(3) 0.007(3) 0.000(3)
O30 0.031(3) 0.053(4) 0.028(3) -0.005(3) -0.006(2) -0.002(3)
O25 0.045(4) 0.034(3) 0.025(3) -0.005(3) 0.009(3) -0.007(3)
O2 0.035(3) 0.053(4) 0.036(3) -0.001(3) -0.006(3) 0.009(3)
O12 0.057(4) 0.040(3) 0.035(3) -0.001(3) 0.009(3) -0.003(3)
O1 0.028(3) 0.041(3) 0.031(3) -0.001(2) 0.006(2) -0.008(2)
O13 0.059(5) 0.034(3) 0.027(3) -0.004(3) 0.011(3) -0.003(3)
O28 0.034(3) 0.032(3) 0.054(4) -0.002(3) 0.002(3) -0.003(2)
O27 0.041(3) 0.035(3) 0.038(3) -0.008(3) 0.010(3) -0.002(2)
O24 0.040(3) 0.028(3) 0.036(3) -0.009(2) 0.014(3) 0.000(2)
O7 0.065(4) 0.030(3) 0.028(3) -0.002(2) 0.014(3) -0.007(3)
O16 0.058(4) 0.056(4) 0.042(4) -0.001(3) 0.007(3) -0.002(3)
O14 0.050(4) 0.029(3) 0.044(4) 0.001(3) 0.011(3) -0.002(3)
O26 0.049(4) 0.030(3) 0.035(3) -0.007(3) 0.004(3) -0.004(3)
O9 0.061(4) 0.041(4) 0.043(4) 0.003(3) 0.001(3) 0.003(3)
N8 0.035(4) 0.026(3) 0.029(4) 0.002(3) 0.000(3) 0.003(3)
O6 0.051(4) 0.028(3) 0.034(3) 0.000(2) 0.001(3) -0.002(3)
N7 0.042(4) 0.026(3) 0.030(4) -0.003(3) 0.002(3) -0.003(3)
O11 0.046(4) 0.043(4) 0.052(4) 0.000(3) 0.012(3) 0.004(3)
O18 0.046(4) 0.033(3) 0.028(5) -0.002(3) -0.003(4) 0.005(3)
O8 0.069(5) 0.029(3) 0.039(4) 0.001(3) -0.006(3) -0.002(3)
O29 0.027(3) 0.056(4) 0.050(4) -0.003(3) 0.012(3) -0.008(3)
O3 0.023(3) 0.039(3) 0.050(4) -0.001(3) 0.000(2) -0.003(2)
O23 0.025(3) 0.047(4) 0.042(3) -0.003(3) -0.001(2) 0.001(2)
N6 0.043(4) 0.037(4) 0.014(3) -0.003(3) 0.001(3) -0.004(3)
O17 0.039(4) 0.041(5) 0.030(5) -0.010(4) 0.002(3) 0.005(3)
N1 0.033(4) 0.034(4) 0.028(4) -0.002(3) 0.000(3) 0.003(3)
N2 0.032(4) 0.057(5) 0.026(4) -0.004(3) -0.005(3) -0.002(3)
C48 0.028(4) 0.027(4) 0.026(4) 0.007(3) 0.004(3) -0.002(3)
OW2 0.052(4) 0.061(5) 0.038(4) -0.003(3) 0.011(3) 0.004(3)
N5 0.025(3) 0.039(4) 0.038(4) 0.000(3) 0.005(3) -0.003(3)
N3 0.033(4) 0.046(4) 0.025(3) -0.007(3) -0.006(3) 0.001(3)
C9 0.026(4) 0.024(4) 0.035(4) 0.002(3) -0.001(3) -0.003(3)
C59 0.029(4) 0.035(4) 0.029(4) 0.005(3) -0.004(3) -0.001(3)
C32 0.028(4) 0.051(5) 0.030(4) -0.004(4) -0.005(3) 0.002(4)
N10 0.041(4) 0.033(4) 0.042(4) 0.001(3) 0.000(3) -0.001(3)
C37 0.043(5) 0.044(5) 0.039(5) -0.008(4) 0.002(4) 0.004(4)
O15 0.053(4) 0.069(5) 0.045(4) 0.007(4) -0.008(3) -0.002(4)
C63 0.038(4) 0.041(5) 0.021(4) -0.004(3) -0.003(3) -0.002(4)
N9 0.030(3) 0.030(3) 0.025(3) 0.002(3) 0.000(3) -0.003(3)
C19 0.035(4) 0.030(4) 0.029(4) -0.008(3) 0.014(3) -0.001(3)
C58 0.038(4) 0.030(4) 0.026(4) -0.004(3) 0.004(3) -0.002(3)
C66 0.040(5) 0.031(4) 0.036(5) 0.003(3) 0.006(4) -0.003(3)
O22 0.031(4) 0.047(7) 0.021(7) 0.018(6) 0.007(4) 0.001(4)
C52 0.039(5) 0.030(4) 0.031(4) 0.003(3) -0.004(3) -0.005(3)
C53 0.030(4) 0.024(4) 0.033(4) -0.001(3) 0.004(3) 0.002(3)
C57 0.040(4) 0.032(4) 0.020(4) -0.001(3) 0.004(3) -0.002(3)
C11 0.033(5) 0.040(5) 0.042(5) -0.001(4) -0.005(4) -0.005(4)
C13 0.038(5) 0.041(5) 0.043(5) -0.002(4) -0.005(4) -0.006(4)
O19 0.056(5) 0.041(5) 0.038(5) 0.012(4) 0.006(4) -0.003(4)
C62 0.038(5) 0.045(5) 0.028(4) 0.000(4) -0.004(4) 0.002(4)
C60 0.043(5) 0.035(4) 0.029(4) -0.008(3) 0.001(4) -0.004(4)
N4 0.027(4) 0.033(4) 0.052(5) -0.001(3) -0.013(3) -0.003(3)
C56 0.046(5) 0.033(4) 0.020(4) -0.005(3) 0.002(3) -0.005(4)
C4 0.030(4) 0.035(4) 0.041(5) 0.002(4) -0.014(4) 0.002(3)
C64 0.034(4) 0.035(4) 0.023(4) 0.010(3) -0.007(3) -0.002(3)
C8 0.036(5) 0.039(5) 0.041(5) 0.011(4) -0.008(4) 0.003(4)
C55 0.054(5) 0.017(3) 0.026(4) -0.003(3) 0.006(4) -0.004(3)
C23 0.043(4) 0.029(5) 0.024(5) -0.004(4) -0.002(3) -0.001(4)
C49 0.034(4) 0.040(5) 0.029(4) -0.008(3) 0.008(3) -0.001(4)
C21 0.026(4) 0.031(4) 0.035(4) -0.005(3) 0.000(3) -0.001(3)
C22 0.033(4) 0.031(4) 0.045(5) -0.005(4) 0.002(4) 0.001(3)
C51 0.031(4) 0.029(4) 0.033(6) 0.005(4) 0.007(4) -0.005(3)
C20 0.031(4) 0.037(4) 0.037(5) 0.000(4) 0.013(4) -0.005(3)
C46 0.030(4) 0.038(5) 0.039(5) 0.008(4) -0.003(4) -0.001(3)
C42 0.050(5) 0.033(4) 0.026(4) -0.011(3) 0.011(4) 0.003(4)
C47 0.029(4) 0.021(3) 0.029(4) -0.002(3) -0.003(3) -0.003(3)
C35 0.036(4) 0.040(5) 0.035(5) -0.005(4) 0.002(4) 0.006(4)
C50 0.041(5) 0.047(5) 0.044(5) -0.008(4) 0.002(4) 0.002(4)
C3 0.047(4) 0.031(5) 0.022(6) -0.010(4) -0.002(4) 0.001(4)
C7 0.043(5) 0.031(4) 0.028(5) 0.003(4) 0.007(4) -0.001(4)
C36 0.042(5) 0.042(5) 0.032(6) 0.001(4) -0.002(4) -0.007(4)
O37 0.046(6) 0.037(6) 0.027(6) -0.010(5) 0.006(5) -0.003(4)
C15 0.034(4) 0.045(5) 0.035(5) -0.007(4) 0.006(4) -0.002(4)
O36 0.059(4) 0.047(4) 0.039(4) 0.007(5) 0.004(5) -0.001(5)
C10 0.042(4) 0.038(5) 0.029(5) 0.003(4) 0.001(4) -0.002(3)
C24 0.044(4) 0.037(6) 0.021(4) 0.007(4) 0.004(3) -0.004(4)
C45 0.033(4) 0.047(5) 0.026(4) 0.000(4) -0.008(3) -0.005(4)
C31 0.041(5) 0.035(5) 0.029(6) 0.004(4) 0.002(4) 0.001(4)
O38 0.062(6) 0.042(6) 0.039(6) -0.013(5) 0.010(5) -0.002(5)
C5 0.039(5) 0.041(5) 0.036(5) 0.010(4) 0.005(4) 0.003(4)
C41 0.052(5) 0.029(4) 0.035(5) 0.008(3) 0.004(4) 0.002(4)
C25 0.047(4) 0.032(7) 0.025(5) 0.007(5) -0.004(4) -0.002(4)
C54 0.043(5) 0.030(4) 0.030(4) -0.002(3) 0.003(4) -0.004(3)
C65 0.046(5) 0.037(4) 0.025(4) -0.005(3) 0.004(3) -0.004(4)
C16 0.047(5) 0.042(5) 0.037(5) -0.005(4) 0.005(4) 0.002(4)
C17 0.030(4) 0.049(5) 0.032(4) -0.008(4) 0.007(3) 0.003(4)
C61 0.048(5) 0.030(4) 0.028(4) 0.008(3) -0.004(4) -0.003(3)
O21 0.059(5) 0.048(5) 0.031(5) -0.002(4) 0.014(4) -0.002(4)
C18 0.028(4) 0.044(5) 0.041(5) -0.002(4) 0.002(4) -0.002(3)
C1 0.038(5) 0.037(4) 0.035(5) -0.004(4) -0.002(4) -0.002(4)
C2 0.038(5) 0.042(5) 0.036(5) -0.001(4) 0.003(4) 0.002(4)
C14 0.049(4) 0.033(5) 0.023(5) -0.003(4) 0.005(4) 0.002(3)
C44 0.050(5) 0.025(4) 0.024(4) 0.000(3) 0.007(4) 0.000(3)
C6 0.049(6) 0.040(5) 0.024(6) 0.009(5) 0.007(5) 0.002(4)
C43 0.038(4) 0.026(4) 0.032(4) -0.009(3) 0.007(3) -0.001(3)
OW6 0.059(6) 0.044(6) 0.032(6) 0.002(5) 0.012(5) 0.003(5)
C38 0.054(6) 0.045(5) 0.030(6) -0.003(5) 0.007(5) 0.003(4)
C12 0.040(4) 0.032(6) 0.030(6) -0.007(5) 0.001(4) -0.002(4)
C27 0.038(6) 0.037(12) 0.022(6) 0.010(7) -0.003(5) 0.002(6)
C39 0.054(6) 0.033(6) 0.025(6) -0.004(5) 0.006(5) 0.003(5)
C33 0.031(4) 0.035(4) 0.040(5) -0.006(4) 0.009(4) 0.002(3)
C30 0.043(4) 0.032(4) 0.030(4) 0.009(3) -0.003(3) -0.001(3)
C34 0.040(5) 0.034(4) 0.035(5) 0.002(3) -0.003(4) -0.004(3)
OW3 0.062(4) 0.046(4) 0.031(4) 0.006(5) -0.006(5) 0.003(5)
C28 0.054(5) 0.039(5) 0.022(5) 0.006(4) 0.005(4) 0.001(4)
C29 0.048(6) 0.038(6) 0.023(6) 0.008(5) 0.006(5) 0.001(5)
C40 0.060(6) 0.045(6) 0.031(6) 0.012(5) 0.004(5) 0.001(5)
O31 0.054(3) 0.045(3) 0.034(3) -0.004(4) -0.002(4) 0.003(4)
O32 0.069(4) 0.050(4) 0.038(4) -0.006(5) 0.011(5) -0.003(5)
C26 0.044(5) 0.032(9) 0.023(7) 0.008(6) 0.004(5) 0.003(5)
O34 0.054(6) 0.047(6) 0.034(6) 0.015(5) 0.003(5) 0.002(5)
O35 0.060(5) 0.054(5) 0.034(5) 0.011(4) -0.007(4) -0.002(4)
OW4 0.066(6) 0.048(5) 0.035(5) 0.012(4) 0.006(4) -0.004(4)
OW5 0.057(5) 0.047(5) 0.031(5) 0.017(4) 0.009(4) 0.003(3)
O33 0.056(4) 0.043(4) 0.036(4) -0.006(3) 0.011(3) -0.003(3)
OW1 0.056(5) 0.051(4) 0.064(5) 0.002(4) -0.018(4) 0.000(3)
OW7 0.060(4) 0.043(4) 0.032(4) -0.005(3) 0.016(3) -0.004(3)
OW8 0.065(2) 0.048(2) 0.034(3) -0.013(8) 0.008(2) -0.002(7)

loop_
_atom_type_symbol
_atom_type_description
_atom_type_scat_dispersion_real
_atom_type_scat_dispersion_imag
_atom_type_scat_source
C C 0.0033 0.0016 'International Tables Vol C Tables 4.2.6.8 and 6.1.1.4'
H H 0.0000 0.0000 'International Tables Vol C Tables 4.2.6.8 and 6.1.1.4'
N N 0.0061 0.0033 'International Tables Vol C Tables 4.2.6.8 and 6.1.1.4'
O O 0.0106 0.0060 'International Tables Vol C Tables 4.2.6.8 and 6.1.1.4'
Cl Cl 0.1484 0.1585 'International Tables Vol C Tables 4.2.6.8 and 6.1.1.4'

loop_
_geom_angle_atom_site_label_1
_geom_angle_atom_site_label_2
_geom_angle_atom_site_label_3
_geom_angle
O30 Cl6 O29 110.1(4)
O30 Cl6 O27 110.1(4)
O29 Cl6 O27 109.1(4)
O30 Cl6 O28 108.7(4)
O29 Cl6 O28 109.3(4)
O27 Cl6 O28 109.5(4)
O26 Cl5 O23 110.1(4)
O26 Cl5 O25 110.8(4)
O23 Cl5 O25 109.0(4)
O26 Cl5 O24 110.5(4)
O23 Cl5 O24 109.0(4)
O25 Cl5 O24 107.4(4)
O13 Cl1 O12 109.6(4)
O13 Cl1 O14 108.8(4)
O12 Cl1 O14 108.7(4)
O13 Cl1 O11 110.4(4)
O12 Cl1 O11 110.9(4)
O14 Cl1 O11 108.4(4)
O18 Cl3 O17 109.7(5)
O18 Cl3 O16 110.0(5)
O17 Cl3 O16 109.2(5)
O18 Cl3 O15 109.8(5)
O17 Cl3 O15 109.8(5)
O16 Cl3 O15 108.3(4)
O7 Cl2 O9 109.2(4)
O7 Cl2 O8 110.9(4)
O9 Cl2 O8 110.3(4)
O7 Cl2 O10 108.6(4)
O9 Cl2 O10 109.4(4)
O8 Cl2 O10 108.4(4)
O22 Cl4 O21 114.1(7)
O22 Cl4 O19 109.8(5)
O21 Cl4 O19 109.0(7)
O22 Cl4 O20 108.3(5)
O21 Cl4 O20 107.5(5)
O19 Cl4 O20 107.9(5)
O31 Cl7 O33 109.5(5)
O31 Cl7 O32 113.4(10)
O33 Cl7 O32 106.9(5)
O31 Cl7 O34 110.8(5)
O33 Cl7 O34 107.5(5)
O32 Cl7 O34 108.4(8)
O37 Cl8 O35 101.7(13)
O37 Cl8 O36 112.7(6)
O35 Cl8 O36 129.7(16)
O37 Cl8 O38 95.5(7)
O35 Cl8 O38 93.9(10)
O36 Cl8 O38 117.1(6)
C53 O5 C54 115.5(6)
C64 O4 C65 116.0(6)
C25 O2 C24 118.3(7)
C9 O1 C10 115.0(6)
C57 N8 C58 113.2(6)
C57 N8 H8A 108.9
C58 N8 H8A 108.9
C57 N8 H8B 108.9
C58 N8 H8B 108.9
H8A N8 H8B 107.8
C42 O6 C43 116.2(6)
C34 N7 C56 111.7(7)
C34 N7 C45 109.6(7)
C56 N7 C45 109.1(7)
C34 N7 H7 108.8
C56 N7 H7 108.8
C45 N7 H7 108.8
C14 O3 C13 115.0(7)
C66 N6 C55 114.1(7)
C66 N6 C44 111.3(6)
C55 N6 C44 111.9(7)
C22 N1 C1 112.7(7)
C22 N1 C33 107.8(7)
C1 N1 C33 110.0(7)
C22 N1 H1 108.7
C1 N1 H1 108.7
C33 N1 H1 108.7
C12 N2 C23 113.5(7)
C12 N2 C11 112.4(7)
C23 N2 C11 112.9(7)
C49 C48 C53 119.4(7)
C49 C48 C47 118.9(7)
C53 C48 C47 121.7(7)
C21 N5 C20 115.7(6)
C21 N5 H5A 108.3
C20 N5 H5A 108.3
C21 N5 H5B 108.3
C20 N5 H5B 108.4
H5A N5 H5B 107.4
C2 N3 C3 117.0(7)
C2 N3 H3A 108.1
C3 N3 H3A 108.1
C2 N3 H3B 108.1
C3 N3 H3B 108.0
H3A N3 H3B 107.3
O1 C9 C8 125.5(8)
O1 C9 C4 115.3(7)
C8 C9 C4 119.2(8)
C60 C59 C64 119.5(7)
C60 C59 C58 120.9(8)
C64 C59 C58 119.4(7)
N4 C32 C33 110.4(7)
N4 C32 H32A 109.6
C33 C32 H32A 109.6
N4 C32 H32B 109.6
C33 C32 H32B 109.6
H32A C32 H32B 108.1
C35 N10 C36 114.7(7)
C35 N10 H10A 108.6
C36 N10 H10A 108.6
C35 N10 H10B 108.6
C36 N10 H10B 108.6
H10A N10 H10B 107.6
C38 C37 C42 117.3(9)
C38 C37 C36 119.4(10)
C42 C37 C36 123.3(9)
C62 C63 C64 119.5(8)
C62 C63 H63 120.2
C64 C63 H63 120.3
C46 N9 C47 114.3(6)
C46 N9 H9A 108.7
C47 N9 H9A 108.7
C46 N9 H9B 108.7
C47 N9 H9B 108.7
H9A N9 H9B 107.6
C14 C19 C18 118.7(8)
C14 C19 C20 122.7(8)
C18 C19 C20 118.6(8)
C59 C58 N8 109.1(6)
C59 C58 H58A 109.9
N8 C58 H58A 109.9
C59 C58 H58B 109.9
N8 C58 H58B 109.9
H58A C58 H58B 108.3
C65 C66 N6 119.2(7)
C65 C66 H66A 107.5
N6 C66 H66A 107.5
C65 C66 H66B 107.5
N6 C66 H66B 107.5
H66A C66 H66B 107.0
C53 C52 C51 121.3(8)
C53 C52 H52 119.3
C51 C52 H52 119.3
C52 C53 O5 125.1(8)
C52 C53 C48 119.4(8)
O5 C53 C48 115.5(7)
N8 C57 C56 110.5(6)
N8 C57 H57A 109.5
C56 C57 H57A 109.6
N8 C57 H57B 109.5
C56 C57 H57B 109.5
H57A C57 H57B 108.1
C10 C11 N2 109.9(7)
C10 C11 H11A 109.7
N2 C11 H11A 109.7
C10 C11 H11B 109.7
N2 C11 H11B 109.7
H11A C11 H11B 108.2
O3 C13 C12 106.9(8)
O3 C13 H13A 110.3
C12 C13 H13A 110.3
O3 C13 H13B 110.3
C12 C13 H13B 110.3
H13A C13 H13B 108.6
C63 C62 C61 121.3(8)
C63 C62 H62 119.4
C61 C62 H62 119.4
C59 C60 C61 121.8(8)
C59 C60 H60 119.1
C61 C60 H60 119.1
C32 N4 C31 112.9(7)
C32 N4 H4A 109.0
C31 N4 H4A 109.0
C32 N4 H4B 109.0
C31 N4 H4B 109.0
H4A N4 H4B 107.8
N7 C56 C57 110.9(7)
N7 C56 H56A 109.5
C57 C56 H56A 109.5
N7 C56 H56B 109.5
C57 C56 H56B 109.5
H56A C56 H56B 108.0
C5 C4 C9 118.6(8)
C5 C4 C3 119.6(8)
C9 C4 C3 121.7(8)
O4 C64 C63 124.5(8)
O4 C64 C59 116.0(7)
C63 C64 C59 119.5(7)
C9 C8 C7 120.6(9)
C9 C8 H8 119.7
C7 C8 H8 119.7
N6 C55 C54 108.9(7)
N6 C55 H55A 109.9
C54 C55 H55A 109.9
N6 C55 H55B 109.9
C54 C55 H55B 109.9
H55A C55 H55B 108.3
C24 C23 N2 118.2(8)
C24 C23 H23A 107.8
N2 C23 H23A 107.8
C24 C23 H23B 107.8
N2 C23 H23B 107.8
H23A C23 H23B 107.1
C48 C49 C50 120.9(8)
C48 C49 H49 119.6
C50 C49 H49 119.6
N5 C21 C22 111.0(7)
N5 C21 H21A 109.4
C22 C21 H21A 109.4
N5 C21 H21B 109.4
C22 C21 H21B 109.4
H21A C21 H21B 108.0
N1 C22 C21 110.1(7)
N1 C22 H22A 109.6
C21 C22 H22A 109.6
N1 C22 H22B 109.6
C21 C22 H22B 109.6
H22A C22 H22B 108.2
C50 C51 C52 119.9(8)
C50 C51 H51 120.0
C52 C51 H51 120.0
N5 C20 C19 111.3(7)
N5 C20 H20A 109.4
C19 C20 H20A 109.4
N5 C20 H20B 109.4
C19 C20 H20B 109.4
H20A C20 H20B 108.0
N9 C46 C45 112.8(7)
N9 C46 H46A 109.0
C45 C46 H46A 109.0
N9 C46 H46B 109.0
C45 C46 H46B 109.0
H46A C46 H46B 107.8
C41 C42 O6 123.4(9)
C41 C42 C37 122.9(9)
O6 C42 C37 113.5(8)
C48 C47 N9 113.2(6)
C48 C47 H47A 108.9
N9 C47 H47A 108.9
C48 C47 H47B 108.9
N9 C47 H47B 108.9
H47A C47 H47B 107.8
N10 C35 C34 112.4(8)
N10 C35 H35A 109.1
C34 C35 H35A 109.1
N10 C35 H35B 109.1
C34 C35 H35B 109.1
H35A C35 H35B 107.9
C51 C50 C49 119.0(9)
C51 C50 H50 120.5
C49 C50 H50 120.5
C4 C3 N3 114.3(8)
C4 C3 H3C 108.7
N3 C3 H3C 108.7
C4 C3 H3D 108.7
N3 C3 H3D 108.7
H3C C3 H3D 107.6
C6 C7 C8 120.8(9)
C6 C7 H7A 119.6
C8 C7 H7A 119.6
C37 C36 N10 113.0(8)
C37 C36 H36A 109.0
N10 C36 H36A 109.0
C37 C36 H36B 109.0
N10 C36 H36B 109.0
H36A C36 H36B 107.8
C16 C15 C14 119.8(9)
C16 C15 H15 120.1
C14 C15 H15 120.1
O1 C10 C11 108.6(6)
O1 C10 H10C 110.0
C11 C10 H10C 110.0
O1 C10 H10D 110.0
C11 C10 H10D 110.0
H10C C10 H10D 108.4
O2 C24 C23 111.7(7)
O2 C24 H24A 109.3
C23 C24 H24A 109.3
O2 C24 H24B 109.3
C23 C24 H24B 109.3
H24A C24 H24B 107.9
N7 C45 C46 112.6(8)
N7 C45 H45A 109.1
C46 C45 H45A 109.1
N7 C45 H45B 109.1
C46 C45 H45B 109.1
H45A C45 H45B 107.8
C30 C31 N4 107.6(8)
C30 C31 H31A 110.2
N4 C31 H31A 110.2
C30 C31 H31B 110.2
N4 C31 H31B 110.2
H31A C31 H31B 108.5
C4 C5 C6 123.1(9)
C4 C5 H5 118.4
C6 C5 H5 118.4
C42 C41 C40 119.5(10)
C42 C41 H41 120.3
C40 C41 H41 120.3
O2 C25 C26 122.6(11)
O2 C25 C30 116.9(8)
C26 C25 C30 120.2(10)
O5 C54 C55 106.4(6)
O5 C54 H54A 110.5
C55 C54 H54A 110.5
O5 C54 H54B 110.5
C55 C54 H54B 110.5
H54A C54 H54B 108.6
O4 C65 C66 110.9(7)
O4 C65 H65A 109.5
C66 C65 H65A 109.5
O4 C65 H65B 109.5
C66 C65 H65B 109.5
H65A C65 H65B 108.0
C17 C16 C15 121.1(10)
C17 C16 H16 119.5
C15 C16 H16 119.5
C16 C17 C18 119.1(9)
C16 C17 H17 120.5
C18 C17 H17 120.5
C60 C61 C62 118.5(8)
C60 C61 H61 120.8
C62 C61 H61 120.8
C19 C18 C17 120.7(8)
C19 C18 H18 119.7
C17 C18 H18 119.7
N1 C1 C2 109.5(7)
N1 C1 H1A 109.8
C2 C1 H1A 109.8
N1 C1 H1B 109.8
C2 C1 H1B 109.8
H1A C1 H1B 108.2
N3 C2 C1 111.8(7)
N3 C2 H2A 109.3
C1 C2 H2A 109.3
N3 C2 H2B 109.3
C1 C2 H2B 109.3
H2A C2 H2B 107.9
C19 C14 C15 120.6(8)
C19 C14 O3 115.6(8)
C15 C14 O3 123.7(8)
C43 C44 N6 111.9(7)
C43 C44 H44A 109.2
N6 C44 H44A 109.2
C43 C44 H44B 109.2
N6 C44 H44B 109.2
H44A C44 H44B 107.9
C7 C6 C5 117.6(9)
C7 C6 H6 121.2
C5 C6 H6 121.2
O6 C43 C44 109.1(7)
O6 C43 H43A 109.9
C44 C43 H43A 109.9
O6 C43 H43B 109.8
C44 C43 H43B 109.9
H43A C43 H43B 108.3
C37 C38 C39 121.2(5)
C37 C38 H38 119.4
C39 C38 H38 119.4
N2 C12 C13 112.1(8)
N2 C12 H12A 109.2
C13 C12 H12A 109.2
N2 C12 H12B 109.2
C13 C12 H12B 109.2
H12A C12 H12B 107.9
C28 C27 C26 122.2(11)
C28 C27 H27 118.9
C26 C27 H27 118.9
C40 C39 C38 119.9(5)
C40 C39 H39 120.1
C38 C39 H39 120.0
N1 C33 C32 110.5(7)
N1 C33 H33A 109.5
C32 C33 H33A 109.6
N1 C33 H33B 109.5
C32 C33 H33B 109.5
H33A C33 H33B 108.1
C29 C30 C25 119.6(9)
C29 C30 C31 119.5(10)
C25 C30 C31 120.9(9)
N7 C34 C35 113.7(7)
N7 C34 H34A 108.8
C35 C34 H34A 108.8
N7 C34 H34B 108.8
C35 C34 H34B 108.8
H34A C34 H34B 107.7
C27 C28 C29 121.5(12)
C27 C28 H28 119.2
C29 C28 H28 119.2
C28 C29 C30 119.5(12)
C28 C29 H29 120.3
C30 C29 H29 120.3
C39 C40 C41 119.1(11)
C39 C40 H40 120.4
C41 C40 H40 120.4
C25 C26 C27 116.9(12)
C25 C26 H26 121.5
C27 C26 H26 121.5

loop_
_geom_bond_atom_site_label_1
_geom_bond_atom_site_label_2
_geom_bond_distance
Cl6 O30 1.424(6)
Cl6 O29 1.438(6)
Cl6 O27 1.441(6)
Cl6 O28 1.452(7)
Cl5 O26 1.413(6)
Cl5 O23 1.428(6)
Cl5 O25 1.446(6)
Cl5 O24 1.456(6)
Cl1 O13 1.439(7)
Cl1 O12 1.443(6)
Cl1 O14 1.445(7)
Cl1 O11 1.446(7)
Cl3 O18 1.394(7)
Cl3 O17 1.426(7)
Cl3 O16 1.437(7)
Cl3 O15 1.442(7)
Cl2 O7 1.410(6)
Cl2 O9 1.413(7)
Cl2 O8 1.439(7)
Cl2 O10 1.471(6)
Cl4 O22 1.413(8)
Cl4 O21 1.425(10)
Cl4 O19 1.441(9)
Cl4 O20 1.465(6)
Cl7 O31 1.350(15)
Cl7 O33 1.373(16)
Cl7 O32 1.409(14)
Cl7 O34 1.453(12)
Cl8 O37 1.454(9)
Cl8 O35 1.471(18)
Cl8 O36 1.579(11)
Cl8 O38 1.647(7)
O5 C53 1.380(10)
O5 C54 1.442(10)
O4 C64 1.366(10)
O4 C65 1.445(10)
O2 C25 1.371(12)
O2 C24 1.412(12)
O1 C9 1.331(10)
O1 C10 1.452(11)
N8 C57 1.489(10)
N8 C58 1.537(11)
N8 H8A 0.9000
N8 H8B 0.9000
O6 C42 1.379(11)
O6 C43 1.461(10)
N7 C34 1.452(11)
N7 C56 1.460(11)
N7 C45 1.491(11)
N7 H7 0.9100
O3 C14 1.388(10)
O3 C13 1.431(10)
N6 C66 1.497(11)
N6 C55 1.500(10)
N6 C44 1.510(11)
N1 C22 1.449(11)
N1 C1 1.464(11)
N1 C33 1.503(11)
N1 H1 0.9100
N2 C12 1.470(12)
N2 C23 1.508(11)
N2 C11 1.527(12)
C48 C49 1.388(11)
C48 C53 1.398(12)
C48 C47 1.496(10)
N5 C21 1.478(10)
N5 C20 1.506(11)
N5 H5A 0.9000
N5 H5B 0.9000
N3 C2 1.486(12)
N3 C3 1.486(11)
N3 H3A 0.9000
N3 H3B 0.9000
C9 C8 1.388(12)
C9 C4 1.411(12)
C59 C60 1.364(12)
C59 C64 1.423(12)
C59 C58 1.510(12)
C32 N4 1.481(11)
C32 C33 1.527(12)
C32 H32A 0.9700
C32 H32B 0.9700
N10 C35 1.463(12)
N10 C36 1.524(13)
N10 H10A 0.9000
N10 H10B 0.9000
C37 C38 1.368(15)
C37 C42 1.418(14)
C37 C36 1.464(14)
C63 C62 1.378(13)
C63 C64 1.396(11)
C63 H63 0.9300
N9 C46 1.495(11)
N9 C47 1.500(10)
N9 H9A 0.9000
N9 H9B 0.9000
C19 C14 1.370(12)
C19 C18 1.382(12)
C19 C20 1.516(12)
C58 H58A 0.9700
C58 H58B 0.9700
C66 C65 1.494(12)
C66 H66A 0.9700
C66 H66B 0.9700
C52 C53 1.374(12)
C52 C51 1.406(13)
C52 H52 0.9300
C57 C56 1.527(12)
C57 H57A 0.9700
C57 H57B 0.9700
C11 C10 1.507(13)
C11 H11A 0.9700
C11 H11B 0.9700
C13 C12 1.532(14)
C13 H13A 0.9700
C13 H13B 0.9700
C62 C61 1.405(13)
C62 H62 0.9300
C60 C61 1.385(12)
C60 H60 0.9300
N4 C31 1.520(12)
N4 H4A 0.9000
N4 H4B 0.9000
C56 H56A 0.9700
C56 H56B 0.9700
C4 C5 1.381(13)
C4 C3 1.468(13)
C8 C7 1.400(13)
C8 H8 0.9300
C55 C54 1.513(12)
C55 H55A 0.9700
C55 H55B 0.9700
C23 C24 1.489(14)
C23 H23A 0.9700
C23 H23B 0.9700
C49 C50 1.418(13)
C49 H49 0.9300
C21 C22 1.506(11)
C21 H21A 0.9700
C21 H21B 0.9700
C22 H22A 0.9700
C22 H22B 0.9700
C51 C50 1.366(14)
C51 H51 0.9300
C20 H20A 0.9700
C20 H20B 0.9700
C46 C45 1.526(12)
C46 H46A 0.9700
C46 H46B 0.9700
C42 C41 1.349(12)
C47 H47A 0.9700
C47 H47B 0.9700
C35 C34 1.520(12)
C35 H35A 0.9700
C35 H35B 0.9700
C50 H50 0.9300
C3 H3C 0.9700
C3 H3D 0.9700
C7 C6 1.388(15)
C7 H7A 0.9300
C36 H36A 0.9700
C36 H36B 0.9700
C15 C16 1.368(13)
C15 C14 1.370(13)
C15 H15 0.9300
C10 H10C 0.9700
C10 H10D 0.9700
C24 H24A 0.9700
C24 H24B 0.9700
C45 H45A 0.9700
C45 H45B 0.9700
C31 C30 1.518(14)
C31 H31A 0.9700
C31 H31B 0.9700
C5 C6 1.390(14)
C5 H5 0.9300
C41 C40 1.412(15)
C41 H41 0.9300
C25 C26 1.383(15)
C25 C30 1.406(16)
C54 H54A 0.9700
C54 H54B 0.9700
C65 H65A 0.9700
C65 H65B 0.9700
C16 C17 1.351(14)
C16 H16 0.9300
C17 C18 1.386(13)
C17 H17 0.9300
C61 H61 0.9300
C18 H18 0.9300
C1 C2 1.532(13)
C1 H1A 0.9700
C1 H1B 0.9700
C2 H2A 0.9700
C2 H2B 0.9700
C44 C43 1.497(12)
C44 H44A 0.9700
C44 H44B 0.9700
C6 H6 0.9300
C43 H43A 0.9700
C43 H43B 0.9700
C38 C39 1.416(7)
C38 H38 0.9300
C12 H12A 0.9700
C12 H12B 0.9700
C27 C28 1.29(2)
C27 C26 1.454(19)
C27 H27 0.9300
C39 C40 1.386(8)
C39 H39 0.9300
C33 H33A 0.9700
C33 H33B 0.9700
C30 C29 1.398(15)
C34 H34A 0.9700
C34 H34B 0.9700
C28 C29 1.384(18)
C28 H28 0.9300
C29 H29 0.9300
C40 H40 0.9300
C26 H26 0.9300

loop_
_geom_torsion_atom_site_label_1
_geom_torsion_atom_site_label_2
_geom_torsion_atom_site_label_3
_geom_torsion_atom_site_label_4
_geom_torsion
C10 O1 C9 C8 11.3(12)
C10 O1 C9 C4 -168.6(7)
C60 C59 C58 N8 -79.9(10)
C64 C59 C58 N8 94.1(8)
C57 N8 C58 C59 -160.7(7)
C55 N6 C66 C65 74.7(9)
C44 N6 C66 C65 -53.1(10)
C51 C52 C53 O5 -178.5(7)
C51 C52 C53 C48 1.5(12)
C54 O5 C53 C52 -2.0(11)
C54 O5 C53 C48 178.0(7)
C49 C48 C53 C52 -0.5(12)
C47 C48 C53 C52 -179.5(7)
C49 C48 C53 O5 179.5(7)
C47 C48 C53 O5 0.5(11)
C58 N8 C57 C56 178.8(6)
C12 N2 C11 C10 158.8(8)
C23 N2 C11 C10 -71.2(9)
C14 O3 C13 C12 174.6(7)
C64 C63 C62 C61 0.5(13)
C64 C59 C60 C61 0.7(13)
C58 C59 C60 C61 174.6(8)
C33 C32 N4 C31 177.5(7)
C34 N7 C56 C57 161.4(7)
C45 N7 C56 C57 -77.2(8)
N8 C57 C56 N7 -154.1(7)
O1 C9 C4 C5 176.6(7)
C8 C9 C4 C5 -3.4(12)
O1 C9 C4 C3 -6.7(12)
C8 C9 C4 C3 173.4(8)
C65 O4 C64 C63 -4.4(11)
C65 O4 C64 C59 174.1(7)
C62 C63 C64 O4 179.2(8)
C62 C63 C64 C59 0.7(12)
C60 C59 C64 O4 -179.9(8)
C58 C59 C64 O4 6.0(11)
C60 C59 C64 C63 -1.3(12)
C58 C59 C64 C63 -175.3(8)
O1 C9 C8 C7 -177.7(8)
C4 C9 C8 C7 2.2(13)
C66 N6 C55 C54 80.2(8)
C44 N6 C55 C54 -152.3(7)
C12 N2 C23 C24 57.6(11)
C11 N2 C23 C24 -71.8(10)
C53 C48 C49 C50 -0.7(13)
C47 C48 C49 C50 178.3(8)
C20 N5 C21 C22 -179.5(7)
C1 N1 C22 C21 -151.4(8)
C33 N1 C22 C21 87.0(8)
N5 C21 C22 N1 -165.9(7)
C53 C52 C51 C50 -1.2(13)
C21 N5 C20 C19 66.1(9)
C14 C19 C20 N5 -97.4(9)
C18 C19 C20 N5 83.9(9)
C47 N9 C46 C45 -62.3(9)
C43 O6 C42 C41 -10.3(11)
C43 O6 C42 C37 166.4(7)
C38 C37 C42 C41 -2.5(14)
C36 C37 C42 C41 177.5(9)
C38 C37 C42 O6 -179.3(8)
C36 C37 C42 O6 0.7(13)
C49 C48 C47 N9 111.6(8)
C53 C48 C47 N9 -69.5(9)
C46 N9 C47 C48 -162.0(7)
C36 N10 C35 C34 -178.2(7)
C52 C51 C50 C49 0.0(14)
C48 C49 C50 C51 0.9(14)
C5 C4 C3 N3 -112.7(9)
C9 C4 C3 N3 70.6(11)
C2 N3 C3 C4 173.5(8)
C9 C8 C7 C6 0.1(14)
C38 C37 C36 N10 -94.1(11)
C42 C37 C36 N10 85.9(11)
C35 N10 C36 C37 172.5(8)
C9 O1 C10 C11 169.1(7)
N2 C11 C10 O1 -171.3(7)
C25 O2 C24 C23 169.3(7)
N2 C23 C24 O2 72.2(10)
C34 N7 C45 C46 -84.6(8)
C56 N7 C45 C46 152.8(7)
N9 C46 C45 N7 -67.1(9)
C32 N4 C31 C30 167.8(8)
C9 C4 C5 C6 2.4(13)
C3 C4 C5 C6 -174.4(9)
O6 C42 C41 C40 178.2(9)
C37 C42 C41 C40 1.7(14)
C24 O2 C25 C26 -8.3(13)
C24 O2 C25 C30 177.1(8)
C53 O5 C54 C55 -176.8(6)
N6 C55 C54 O5 -178.6(6)
C64 O4 C65 C66 -165.8(7)
N6 C66 C65 O4 -71.6(10)
C14 C15 C16 C17 -1.5(14)
C15 C16 C17 C18 2.6(14)
C59 C60 C61 C62 0.5(14)
C63 C62 C61 C60 -1.1(14)
C14 C19 C18 C17 0.9(13)
C20 C19 C18 C17 179.6(8)
C16 C17 C18 C19 -2.3(13)
C22 N1 C1 C2 79.5(9)
C33 N1 C1 C2 -160.1(7)
C3 N3 C2 C1 62.7(10)
N1 C1 C2 N3 67.0(9)
C18 C19 C14 C15 0.3(13)
C20 C19 C14 C15 -178.4(8)
C18 C19 C14 O3 -178.0(7)
C20 C19 C14 O3 3.3(12)
C16 C15 C14 C19 0.0(13)
C16 C15 C14 O3 178.2(8)
C13 O3 C14 C19 -174.3(8)
C13 O3 C14 C15 7.5(12)
C66 N6 C44 C43 -160.0(7)
C55 N6 C44 C43 71.1(8)
C8 C7 C6 C5 -1.2(14)
C4 C5 C6 C7 -0.1(14)
C42 O6 C43 C44 -169.1(7)
N6 C44 C43 O6 -102.0(8)
C42 C37 C38 C39 0.8(14)
C36 C37 C38 C39 -179.2(10)
C23 N2 C12 C13 156.8(8)
C11 N2 C12 C13 -73.5(10)
O3 C13 C12 N2 120.5(9)
C37 C38 C39 C40 1.6(16)
C22 N1 C33 C32 -155.5(7)
C1 N1 C33 C32 81.2(9)
N4 C32 C33 N1 145.6(7)
O2 C25 C30 C29 176.0(9)
C26 C25 C30 C29 1.3(14)
O2 C25 C30 C31 -5.5(13)
C26 C25 C30 C31 179.9(9)
N4 C31 C30 C29 96.0(10)
N4 C31 C30 C25 -82.6(10)
C56 N7 C34 C35 -72.6(9)
C45 N7 C34 C35 166.4(7)
N10 C35 C34 N7 -75.7(9)
C26 C27 C28 C29 -2.6(19)
C27 C28 C29 C30 0.6(18)
C25 C30 C29 C28 0.1(15)
C31 C30 C29 C28 -178.5(9)
C38 C39 C40 C41 -2.4(16)
C42 C41 C40 C39 0.8(15)
O2 C25 C26 C27 -177.4(9)
C30 C25 C26 C27 -3.1(14)
C28 C27 C26 C25 3.8(17)
